data_4129069
loop_
_publ_author_name
'Ebner, Fabian'
'Wadepohl, Hubert'
'Greb, Lutz'

_publ_section_title
;
 Calix[4]pyrrole aluminate: a planar tetracoordinate aluminum(III) anion
 and its unusual Lewis acidity.
;
_journal_name_full 'Journal of the American Chemical Society'
_journal_paper_doi 10.1021/jacs.9b10628
_journal_year 2019
_chemical_absolute_configuration ad
_chemical_formula_moiety 'C32 H40 Al N4 O, C16 H32 Li O4'
_chemical_formula_sum 'C48 H72 Al Li N4 O5'
_chemical_formula_weight 819.01
_space_group_crystal_system orthorhombic
_space_group_IT_number 19
_space_group_name_Hall 'P 2ac 2ab'
_space_group_name_H-M_alt 'P 21 21 21'
_atom_sites_solution_hydrogens geom
_audit_creation_date 2019-07-12
_audit_creation_method
;
Olex2 1.2
(compiled May 29 2018 13:30:08 for OlexSys, GUI svn.r5506)
;
_cell_angle_alpha 90
_cell_angle_beta 90
_cell_angle_gamma 90
_cell_formula_units_Z 4
_cell_length_a 10.557(2)
_cell_length_b 13.324(3)
_cell_length_c 32.734(7)
_cell_measurement_reflns_used 1881
_cell_measurement_temperature 120(1)
_cell_measurement_theta_max 31.0
_cell_measurement_theta_min 1.1
_cell_volume 4604.4(17)
_computing_cell_refinement 'DENZO/SCALEPACK (Bruker AXS, 1997-2009)'
_computing_data_collection 'COLLECT (Bruker AXS, 1997-2009)'
_computing_data_reduction 'DENZO/SCALEPACK (Bruker AXS, 1997-2009)'
_computing_molecular_graphics 'Olex2 (Dolomanov et al., 2009)'
_computing_publication_material 'Olex2 (Dolomanov et al., 2009)'
_computing_structure_refinement 'ShelXL (Sheldrick, 2015)'
_computing_structure_solution 'SHELXT 2018/2 (Sheldrick, 2018)'
_diffrn_ambient_temperature 120(1)
_diffrn_measured_fraction_theta_full 1.000
_diffrn_measured_fraction_theta_max 1.000
_diffrn_measurement_device_type 'NONIUS Kappa CCD'
_diffrn_radiation_probe x-ray
_diffrn_radiation_type MoK\a
_diffrn_radiation_wavelength 0.71073
_diffrn_reflns_av_R_equivalents 0.1143
_diffrn_reflns_av_unetI/netI 0.0887
_diffrn_reflns_Laue_measured_fraction_full 1.000
_diffrn_reflns_Laue_measured_fraction_max 1.000
_diffrn_reflns_limit_h_max 14
_diffrn_reflns_limit_h_min -14
_diffrn_reflns_limit_k_max 19
_diffrn_reflns_limit_k_min -18
_diffrn_reflns_limit_l_max 46
_diffrn_reflns_limit_l_min -45
_diffrn_reflns_number 12838
_diffrn_reflns_point_group_measured_fraction_full 1.000
_diffrn_reflns_point_group_measured_fraction_max 1.000
_diffrn_reflns_theta_full 25.123
_diffrn_reflns_theta_max 25.123
_diffrn_reflns_theta_min 1.971
_diffrn_source 'sealed X-ray tube'
_exptl_absorpt_coefficient_mu 0.093
_exptl_absorpt_correction_type none
_exptl_crystal_colour colourless
_exptl_crystal_density_diffrn 1.181
_exptl_crystal_description irregular
_exptl_crystal_F_000 1776
_exptl_crystal_size_max 0.3
_exptl_crystal_size_mid 0.2
_exptl_crystal_size_min 0.15
_refine_diff_density_max 0.432
_refine_diff_density_min -0.254
_refine_diff_density_rms 0.048
_refine_ls_abs_structure_details
;
 Flack x determined using 1530 quotients [(I+)-(I-)]/[(I+)+(I-)]
 (Parsons, Flack and Wagner, Acta Cryst. B69 (2013) 249-259).
;
_refine_ls_abs_structure_Flack 0.08(13)
_refine_ls_extinction_method none
_refine_ls_goodness_of_fit_ref 1.008
_refine_ls_hydrogen_treatment constr
_refine_ls_matrix_type full
_refine_ls_number_parameters 632
_refine_ls_number_reflns 8213
_refine_ls_number_restraints 417
_refine_ls_restrained_S_all 1.006
_refine_ls_R_factor_all 0.1404
_refine_ls_R_factor_gt 0.0666
_refine_ls_shift/su_max 0.000
_refine_ls_shift/su_mean 0.000
_refine_ls_structure_factor_coef Fsqd
_refine_ls_weighting_details 'w=1/[\s^2^(Fo^2^)+(0.0819P)^2^+2.0535P] where P=(Fo^2^+2Fc^2^)/3'
_refine_ls_weighting_scheme calc
_refine_ls_wR_factor_gt 0.1434
_refine_ls_wR_factor_ref 0.1769
_reflns_Friedel_coverage 0.783
_reflns_Friedel_fraction_full 1.000
_reflns_Friedel_fraction_max 1.000
_reflns_number_gt 4807
_reflns_number_total 8213
_reflns_threshold_expression 'I > 2\s(I)'
_cod_data_source_file ja9b10628_si_002.cif
_cod_data_source_block fe425_2_p222
_cod_original_cell_volume 4604.4(16)
_cod_database_code 4129069
_shelx_shelxl_version_number 2018/3
_shelx_space_group_comment
;
The symmetry employed for this shelxl refinement is uniquely defined
by the following loop, which should always be used as a source of
symmetry information in preference to the above space-group names.
They are only intended as comments.
;
_shelx_estimated_absorpt_t_max 0.986
_shelx_estimated_absorpt_t_min 0.973
_olex2_refinement_description
;
1. Fixed Uiso
 At 1.2 times of:
  All C(H) groups, All C(H,H) groups
 At 1.5 times of:
  All C(H,H,H) groups
2. Restrained distances
 C51A-C52A \\sim C52A-C53A \\sim C53A-C54A \\sim C61A-C62A \\sim C62A-C63A
\\sim C63A-C64A
 with sigma of 0.02
 C51A-C53A \\sim C52A-C54A \\sim C61A-C63A \\sim C62A-C64A
 with sigma of 0.04
 O51A-C51A \\sim O51A-C54A \\sim O61A-C61A \\sim O61A-C64A
 with sigma of 0.02
 O51A-C52A \\sim O51A-C53A \\sim O61A-C62A \\sim O61A-C63A
 with sigma of 0.04
 Li-O51A \\sim Li-O51B \\sim Li-O61A \\sim Li-O61B
 with sigma of 0.02
3. Uiso/Uaniso restraints and constraints
C1 \\sim C2 \\sim C3 \\sim C4 \\sim C5 \\sim C6 \\sim C7 \\sim C8 \\sim C9
\\sim C10 \\sim C11 \\sim C12 \\sim C13 \\sim C14 \\sim C15 \\sim C16 \\sim C17
\\sim C18 \\sim C19 \\sim C20 \\sim C21 \\sim C22 \\sim C23 \\sim C24 \\sim C25
\\sim C26 \\sim C27 \\sim C28 \\sim C31 \\sim C32 \\sim C33 \\sim C34 \\sim C41
\\sim C42 \\sim C43 \\sim C44 \\sim C51A \\sim C52A \\sim C53A \\sim C54A \\sim
C51B \\sim C52B \\sim C53B \\sim C54B \\sim C61A \\sim C62A \\sim C63A \\sim
C64A \\sim C61B \\sim C62B \\sim C63B \\sim C64B \\sim C71 \\sim C72 \\sim C73
\\sim C74 \\sim O31 \\sim O41 \\sim O51A \\sim O51B \\sim O61A \\sim O61B \\sim
O71: within 1A with sigma of 0.01 and sigma for terminal atoms of 0.01
4. Rigid body (RIGU) restrains
 Li, C41, C42, C43, C44, O51A, C51A, C52A, C53A, C54A, O51B, C51B, C52B, C53B,
 C54B, O61A, C61A, C62A, C63A, C64A, O61B, C61B, C62B, C63B, C64B, O71, C71,
 C72, C73, C74, O31, O41, O51A, O51B, O61A, O61B, O71
 with sigma for 1-2 distances of 0.004 and sigma for 1-3 distances of 0.004
5. Same fragment restrains
{O41, C44, C43, C42, C41} sigma for 1-2: 0.02, 1-3: 0.04
as
{O41, C41, C42, C43, C44}
{O51A, C51A, C52A, C53A, C54A} sigma for 1-2: 0.02, 1-3: 0.04
as
{O51B, C51B, C52B, C53B, C54B}
{O71, C74, C73, C72, C71} sigma for 1-2: 0.02, 1-3: 0.04
as
{O71, C71, C72, C73, C74}
6. Others
 Sof(O51B)=Sof(C51B)=Sof(H51C)=Sof(H51D)=Sof(C52B)=Sof(H52C)=Sof(H52D)=
 Sof(C53B)=Sof(H53C)=Sof(H53D)=Sof(C54B)=Sof(H54C)=Sof(H54D)=1-FVAR(1)
 Sof(O51A)=Sof(C51A)=Sof(H51A)=Sof(H51B)=Sof(C52A)=Sof(H52A)=Sof(H52B)=
 Sof(C53A)=Sof(H53A)=Sof(H53B)=Sof(C54A)=Sof(H54A)=Sof(H54B)=FVAR(1)
 Sof(O61B)=Sof(C61B)=Sof(H61C)=Sof(H61D)=Sof(C62B)=Sof(H62C)=Sof(H62D)=
 Sof(C63B)=Sof(H63C)=Sof(H63D)=Sof(C64B)=Sof(H64C)=Sof(H64D)=1-FVAR(2)
 Sof(O61A)=Sof(C61A)=Sof(H61A)=Sof(H61B)=Sof(C62A)=Sof(H62A)=Sof(H62B)=
 Sof(C63A)=Sof(H63A)=Sof(H63B)=Sof(C64A)=Sof(H64A)=Sof(H64B)=FVAR(2)
7.a Secondary CH2 refined with riding coordinates:
 C31(H31A,H31B), C32(H32A,H32B), C33(H33A,H33B), C34(H34A,H34B), C41(H41A,
 H41B), C42(H42A,H42B), C43(H43A,H43B), C44(H44A,H44B), C51A(H51A,H51B),
 C52A(H52A,H52B), C53A(H53A,H53B), C54A(H54A,H54B), C51B(H51C,H51D), C52B(H52C,
 H52D), C53B(H53C,H53D), C54B(H54C,H54D), C61A(H61A,H61B), C62A(H62A,H62B),
 C63A(H63A,H63B), C64A(H64A,H64B), C61B(H61C,H61D), C62B(H62C,H62D), C63B(H63C,
 H63D), C64B(H64C,H64D), C71(H71A,H71B), C72(H72A,H72B), C73(H73A,H73B),
 C74(H74A,H74B)
7.b Aromatic/amide H refined with riding coordinates:
 C2(H2), C3(H3), C7(H7), C8(H8), C12(H12), C13(H13), C17(H17), C18(H18)
7.c Idealised Me refined as rotating group:
 C21(H21A,H21B,H21C), C22(H22A,H22B,H22C), C23(H23A,H23B,H23C), C24(H24A,H24B,
 H24C), C25(H25A,H25B,H25C), C26(H26A,H26B,H26C), C27(H27A,H27B,H27C), C28(H28A,
 H28B,H28C)
;
_olex2_submission_special_instructions 'No special instructions were received'

loop_
_space_group_symop_operation_xyz
'x, y, z'
'-x+1/2, -y, z+1/2'
'-x, y+1/2, -z+1/2'
'x+1/2, -y+1/2, -z'

loop_
_atom_site_label
_atom_site_type_symbol
_atom_site_fract_x
_atom_site_fract_y
_atom_site_fract_z
_atom_site_U_iso_or_equiv
_atom_site_adp_type
_atom_site_occupancy
_atom_site_site_symmetry_order
_atom_site_calc_flag
_atom_site_refinement_flags_posn
_atom_site_refinement_flags_adp
_atom_site_refinement_flags_occupancy
_atom_site_disorder_assembly
_atom_site_disorder_group
Al1 Al 0.87383(15) 0.58424(13) 0.35858(6) 0.0359(4) Uani 1 1 d . . . . .
N1 N 0.9892(4) 0.5598(4) 0.40476(15) 0.0411(13) Uani 1 1 d . . . . .
N2 N 0.8616(4) 0.7267(4) 0.37312(15) 0.0392(12) Uani 1 1 d . . . . .
N3 N 0.7270(4) 0.6051(4) 0.32302(16) 0.0403(13) Uani 1 1 d . . . . .
N4 N 0.8556(4) 0.4398(3) 0.35370(15) 0.0382(12) Uani 1 1 d . . . . .
C1 C 1.0735(6) 0.4798(5) 0.40698(19) 0.0444(16) Uani 1 1 d . U . . .
C2 C 1.1560(7) 0.4959(6) 0.4388(2) 0.067(2) Uani 1 1 d . U . . .
H2 H 1.223584 0.452999 0.446701 0.080 Uiso 1 1 calc R . . . .
C3 C 1.1225(7) 0.5878(6) 0.4577(2) 0.064(2) Uani 1 1 d . U . . .
H3 H 1.162989 0.618557 0.480397 0.077 Uiso 1 1 calc R . . . .
C4 C 1.0201(6) 0.6233(5) 0.4366(2) 0.0461(17) Uani 1 1 d . U . . .
C5 C 0.9413(6) 0.7138(6) 0.4454(2) 0.0549(19) Uani 1 1 d . U . . .
C6 C 0.9195(5) 0.7722(5) 0.4064(2) 0.0442(16) Uani 1 1 d . U . . .
C7 C 0.9404(6) 0.8717(5) 0.3983(2) 0.0560(19) Uani 1 1 d . U . . .
H7 H 0.979783 0.919030 0.415930 0.067 Uiso 1 1 calc R . . . .
C8 C 0.8924(6) 0.8904(5) 0.3589(2) 0.0522(18) Uani 1 1 d . U . . .
H8 H 0.893995 0.952880 0.344890 0.063 Uiso 1 1 calc R . . . .
C9 C 0.8433(5) 0.8031(5) 0.34451(19) 0.0423(16) Uani 1 1 d . U . . .
C10 C 0.7720(6) 0.7893(5) 0.3049(2) 0.0436(16) Uani 1 1 d . U . . .
C11 C 0.6930(6) 0.6955(5) 0.3038(2) 0.0450(16) Uani 1 1 d . U . . .
C12 C 0.5827(7) 0.6811(6) 0.2833(3) 0.070(2) Uani 1 1 d . U . . .
H12 H 0.539450 0.730425 0.267685 0.084 Uiso 1 1 calc R . . . .
C13 C 0.5429(6) 0.5819(6) 0.2889(2) 0.064(2) Uani 1 1 d . U . . .
H13 H 0.468862 0.551598 0.277964 0.076 Uiso 1 1 calc R . . . .
C14 C 0.6311(6) 0.5374(5) 0.31318(19) 0.0434(16) Uani 1 1 d . U . . .
C15 C 0.6289(5) 0.4336(5) 0.33112(19) 0.0430(15) Uani 1 1 d . U . . .
C16 C 0.7614(5) 0.3902(5) 0.33211(19) 0.0384(15) Uani 1 1 d . U . . .
C17 C 0.8037(6) 0.3002(5) 0.3184(2) 0.0439(16) Uani 1 1 d . U . . .
H17 H 0.757394 0.253311 0.302390 0.053 Uiso 1 1 calc R . . . .
C18 C 0.9299(6) 0.2893(5) 0.3322(2) 0.0510(18) Uani 1 1 d . U . . .
H18 H 0.984355 0.233887 0.327163 0.061 Uiso 1 1 calc R . . . .
C19 C 0.9590(5) 0.3738(5) 0.35447(19) 0.0393(15) Uani 1 1 d . U . . .
C20 C 1.0767(6) 0.3892(5) 0.3798(2) 0.0478(17) Uani 1 1 d . U . . .
C21 C 1.0046(7) 0.7814(6) 0.4775(2) 0.067(2) Uani 1 1 d . U . . .
H21A H 1.088139 0.802435 0.467703 0.101 Uiso 1 1 calc GR . . . .
H21B H 1.014131 0.744136 0.503162 0.101 Uiso 1 1 calc GR . . . .
H21C H 0.951763 0.840808 0.482254 0.101 Uiso 1 1 calc GR . . . .
C22 C 0.8125(6) 0.6799(6) 0.4633(2) 0.064(2) Uani 1 1 d . U . . .
H22A H 0.758880 0.738752 0.468057 0.095 Uiso 1 1 calc GR . . . .
H22B H 0.826751 0.644824 0.489254 0.095 Uiso 1 1 calc GR . . . .
H22C H 0.770481 0.634523 0.444052 0.095 Uiso 1 1 calc GR . . . .
C23 C 0.6831(7) 0.8802(5) 0.2984(2) 0.061(2) Uani 1 1 d . U . . .
H23A H 0.619562 0.881776 0.320278 0.092 Uiso 1 1 calc GR . . . .
H23B H 0.640495 0.874075 0.271958 0.092 Uiso 1 1 calc GR . . . .
H23C H 0.732781 0.942266 0.299049 0.092 Uiso 1 1 calc GR . . . .
C24 C 0.8642(7) 0.7920(5) 0.2681(2) 0.0540(18) Uani 1 1 d . U . . .
H24A H 0.916485 0.852615 0.269709 0.081 Uiso 1 1 calc GR . . . .
H24B H 0.815623 0.792510 0.242627 0.081 Uiso 1 1 calc GR . . . .
H24C H 0.918788 0.732539 0.268842 0.081 Uiso 1 1 calc GR . . . .
C25 C 0.5417(6) 0.3659(5) 0.3055(2) 0.0496(17) Uani 1 1 d . U . . .
H25A H 0.572216 0.364026 0.277224 0.074 Uiso 1 1 calc GR . . . .
H25B H 0.455289 0.392642 0.306076 0.074 Uiso 1 1 calc GR . . . .
H25C H 0.542166 0.297844 0.316854 0.074 Uiso 1 1 calc GR . . . .
C26 C 0.5765(6) 0.4371(5) 0.3750(2) 0.0499(17) Uani 1 1 d . U . . .
H26A H 0.569446 0.368644 0.385694 0.075 Uiso 1 1 calc GR . . . .
H26B H 0.492680 0.468722 0.374840 0.075 Uiso 1 1 calc GR . . . .
H26C H 0.633946 0.476114 0.392316 0.075 Uiso 1 1 calc GR . . . .
C27 C 1.1951(5) 0.3941(6) 0.3518(2) 0.062(2) Uani 1 1 d . U . . .
H27A H 1.189037 0.452879 0.333956 0.093 Uiso 1 1 calc GR . . . .
H27B H 1.199693 0.333104 0.335178 0.093 Uiso 1 1 calc GR . . . .
H27C H 1.271460 0.399401 0.368737 0.093 Uiso 1 1 calc GR . . . .
C28 C 1.0917(6) 0.2960(5) 0.4075(2) 0.062(2) Uani 1 1 d . U . . .
H28A H 1.168983 0.302682 0.423853 0.093 Uiso 1 1 calc GR . . . .
H28B H 1.097356 0.235611 0.390518 0.093 Uiso 1 1 calc GR . . . .
H28C H 1.018253 0.290723 0.425676 0.093 Uiso 1 1 calc GR . . . .
C31 C 1.1158(6) 0.6658(5) 0.3262(2) 0.0460(16) Uani 1 1 d . U . . .
H31A H 1.174153 0.634330 0.346076 0.055 Uiso 1 1 calc R . . . .
H31B H 1.090128 0.732524 0.336574 0.055 Uiso 1 1 calc R . . . .
C32 C 1.1780(6) 0.6749(5) 0.2845(2) 0.0522(18) Uani 1 1 d . U . . .
H32A H 1.144964 0.733927 0.269576 0.063 Uiso 1 1 calc R . . . .
H32B H 1.271043 0.681556 0.287276 0.063 Uiso 1 1 calc R . . . .
C33 C 1.1438(6) 0.5786(5) 0.2627(2) 0.0529(17) Uani 1 1 d . U . . .
H33A H 1.208257 0.526149 0.267882 0.064 Uiso 1 1 calc R . . . .
H33B H 1.137766 0.589903 0.232837 0.064 Uiso 1 1 calc R . . . .
C34 C 1.0148(6) 0.5472(5) 0.28022(18) 0.0435(16) Uani 1 1 d . U . . .
H34A H 0.945286 0.566321 0.261450 0.052 Uiso 1 1 calc R . . . .
H34B H 1.011632 0.473856 0.284830 0.052 Uiso 1 1 calc R . . . .
O31 O 1.0045(3) 0.6019(3) 0.31902(11) 0.0367(10) Uani 1 1 d . U . . .
Li Li 0.9232(10) 0.5039(9) 0.5915(4) 0.067(3) Uani 1 1 d D U . . .
O41 O 0.9328(4) 0.6463(3) 0.58618(17) 0.0646(14) Uani 1 1 d D U . . .
C41 C 1.0513(7) 0.7000(6) 0.5908(3) 0.078(2) Uani 1 1 d D U . . .
H41A H 1.105743 0.689792 0.566518 0.093 Uiso 1 1 calc R . . . .
H41B H 1.097423 0.676019 0.615259 0.093 Uiso 1 1 calc R . . . .
C42 C 1.0169(7) 0.8106(6) 0.5954(3) 0.081(3) Uani 1 1 d D U . . .
H42A H 1.071582 0.843695 0.615918 0.098 Uiso 1 1 calc R . . . .
H42B H 1.025384 0.846371 0.568997 0.098 Uiso 1 1 calc R . . . .
C43 C 0.8884(7) 0.8086(6) 0.6085(3) 0.088(3) Uani 1 1 d D U . . .
H43A H 0.844736 0.872190 0.601690 0.106 Uiso 1 1 calc R . . . .
H43B H 0.882600 0.797037 0.638321 0.106 Uiso 1 1 calc R . . . .
C44 C 0.8321(6) 0.7206(6) 0.5846(3) 0.086(3) Uani 1 1 d D U . . .
H44A H 0.754000 0.695238 0.597841 0.103 Uiso 1 1 calc R . . . .
H44B H 0.812627 0.739953 0.556121 0.103 Uiso 1 1 calc R . . . .
O51A O 0.8566(11) 0.4871(7) 0.6459(3) 0.075(3) Uani 0.706(11) 1 d D U P A 1
C51A C 0.8357(16) 0.5577(10) 0.6774(5) 0.146(9) Uani 0.706(11) 1 d D U P A 1
H51A H 0.818166 0.624274 0.665290 0.175 Uiso 0.706(11) 1 calc R . P A 1
H51B H 0.913002 0.563445 0.694396 0.175 Uiso 0.706(11) 1 calc R . P A 1
C52A C 0.7301(14) 0.5279(10) 0.7029(4) 0.075(4) Uani 0.706(11) 1 d D U P A 1
H52A H 0.659202 0.576142 0.700518 0.090 Uiso 0.706(11) 1 calc R . P A 1
H52B H 0.755900 0.523038 0.731921 0.090 Uiso 0.706(11) 1 calc R . P A 1
C53A C 0.6934(13) 0.4261(9) 0.6861(5) 0.087(4) Uani 0.706(11) 1 d D U P A 1
H53A H 0.616872 0.431182 0.668793 0.104 Uiso 0.706(11) 1 calc R . P A 1
H53B H 0.676577 0.378113 0.708592 0.104 Uiso 0.706(11) 1 calc R . P A 1
C54A C 0.8084(14) 0.3927(9) 0.6608(5) 0.089(5) Uani 0.706(11) 1 d D U P A 1
H54A H 0.871779 0.357736 0.677986 0.106 Uiso 0.706(11) 1 calc R . P A 1
H54B H 0.782839 0.348156 0.638063 0.106 Uiso 0.706(11) 1 calc R . P A 1
O51B O 0.818(2) 0.459(2) 0.6378(6) 0.077(6) Uani 0.294(11) 1 d D U P A 2
C51B C 0.689(3) 0.492(4) 0.6454(7) 0.139(17) Uani 0.294(11) 1 d D U P A 2
H51C H 0.628033 0.435932 0.642133 0.167 Uiso 0.294(11) 1 calc R . P A 2
H51D H 0.664509 0.547624 0.627037 0.167 Uiso 0.294(11) 1 calc R . P A 2
C52B C 0.697(4) 0.526(3) 0.6891(8) 0.080(7) Uani 0.294(11) 1 d D U P A 2
H52C H 0.612074 0.537826 0.701220 0.097 Uiso 0.294(11) 1 calc R . P A 2
H52D H 0.750071 0.586519 0.692387 0.097 Uiso 0.294(11) 1 calc R . P A 2
C53B C 0.759(3) 0.433(3) 0.7062(8) 0.079(6) Uani 0.294(11) 1 d D U P A 2
H53C H 0.701525 0.374536 0.705916 0.095 Uiso 0.294(11) 1 calc R . P A 2
H53D H 0.791464 0.443915 0.734230 0.095 Uiso 0.294(11) 1 calc R . P A 2
C54B C 0.866(3) 0.421(3) 0.6758(8) 0.083(7) Uani 0.294(11) 1 d D U P A 2
H54C H 0.941783 0.459275 0.684578 0.100 Uiso 0.294(11) 1 calc R . P A 2
H54D H 0.890144 0.349198 0.673005 0.100 Uiso 0.294(11) 1 calc R . P A 2
O61A O 1.0997(19) 0.464(3) 0.5914(11) 0.058(6) Uani 0.476(18) 1 d D U P A 3
C61A C 1.173(3) 0.484(3) 0.5556(11) 0.067(6) Uani 0.476(18) 1 d D U P A 3
H61A H 1.225989 0.544460 0.559719 0.080 Uiso 0.476(18) 1 calc R . P A 3
H61B H 1.117312 0.494989 0.531829 0.080 Uiso 0.476(18) 1 calc R . P A 3
C62A C 1.256(2) 0.394(2) 0.5487(6) 0.079(6) Uani 0.476(18) 1 d D U P A 3
H62A H 1.336575 0.412720 0.535384 0.095 Uiso 0.476(18) 1 calc R . P A 3
H62B H 1.212153 0.342778 0.531819 0.095 Uiso 0.476(18) 1 calc R . P A 3
C63A C 1.277(2) 0.357(2) 0.5918(6) 0.081(5) Uani 0.476(18) 1 d D U P A 3
H63A H 1.289281 0.283406 0.592334 0.098 Uiso 0.476(18) 1 calc R . P A 3
H63B H 1.351734 0.389830 0.604218 0.098 Uiso 0.476(18) 1 calc R . P A 3
C64A C 1.159(3) 0.386(3) 0.6138(12) 0.079(9) Uani 0.476(18) 1 d D U P A 3
H64A H 1.101315 0.327247 0.615888 0.095 Uiso 0.476(18) 1 calc R . P A 3
H64B H 1.179215 0.409050 0.641741 0.095 Uiso 0.476(18) 1 calc R . P A 3
O61B O 1.0868(18) 0.439(2) 0.5866(10) 0.060(7) Uani 0.524(18) 1 d D U P A 4
C61B C 1.204(3) 0.469(3) 0.5629(11) 0.063(5) Uani 0.524(18) 1 d . U P A 4
H61C H 1.181883 0.482411 0.533964 0.075 Uiso 0.524(18) 1 calc R . P A 4
H61D H 1.241394 0.530832 0.574642 0.075 Uiso 0.524(18) 1 calc R . P A 4
C62B C 1.292(2) 0.3872(19) 0.5656(8) 0.078(5) Uani 0.524(18) 1 d . U P A 4
H62C H 1.365113 0.405376 0.583038 0.093 Uiso 0.524(18) 1 calc R . P A 4
H62D H 1.323303 0.368043 0.538230 0.093 Uiso 0.524(18) 1 calc R . P A 4
C63B C 1.2184(18) 0.3038(15) 0.5843(6) 0.075(5) Uani 0.524(18) 1 d . U P A 4
H63C H 1.274370 0.258563 0.600097 0.090 Uiso 0.524(18) 1 calc R . P A 4
H63D H 1.173890 0.264241 0.563095 0.090 Uiso 0.524(18) 1 calc R . P A 4
C64B C 1.122(3) 0.358(3) 0.6129(12) 0.090(9) Uani 0.524(18) 1 d . U P A 4
H64C H 1.048861 0.314980 0.619797 0.108 Uiso 0.524(18) 1 calc R . P A 4
H64D H 1.162558 0.382527 0.638331 0.108 Uiso 0.524(18) 1 calc R . P A 4
O71 O 0.8289(5) 0.4395(4) 0.5477(2) 0.095(2) Uani 1 1 d D U . . .
C71 C 0.8864(9) 0.3819(12) 0.5158(4) 0.165(7) Uani 1 1 d D U . . .
H71A H 0.973416 0.405828 0.510125 0.198 Uiso 1 1 calc R . . . .
H71B H 0.889706 0.309870 0.523144 0.198 Uiso 1 1 calc R . . . .
C72 C 0.8070(12) 0.3977(9) 0.4820(4) 0.139(4) Uani 1 1 d D U . . .
H72A H 0.802079 0.336296 0.465020 0.166 Uiso 1 1 calc R . . . .
H72B H 0.839661 0.453273 0.464893 0.166 Uiso 1 1 calc R . . . .
C73 C 0.6710(10) 0.4252(11) 0.4998(3) 0.137(4) Uani 1 1 d D U . . .
H73A H 0.632650 0.481957 0.484716 0.164 Uiso 1 1 calc R . . . .
H73B H 0.613089 0.366873 0.498624 0.164 Uiso 1 1 calc R . . . .
C74 C 0.6978(8) 0.4525(7) 0.5411(3) 0.086(3) Uani 1 1 d D U . . .
H74A H 0.673715 0.523251 0.545939 0.104 Uiso 1 1 calc R . . . .
H74B H 0.648956 0.409483 0.560055 0.104 Uiso 1 1 calc R . . . .

loop_
_atom_site_aniso_label
_atom_site_aniso_U_11
_atom_site_aniso_U_22
_atom_site_aniso_U_33
_atom_site_aniso_U_23
_atom_site_aniso_U_13
_atom_site_aniso_U_12
Al1 0.0283(8) 0.0456(10) 0.0337(10) -0.0005(9) -0.0001(8) -0.0053(9)
N1 0.035(3) 0.058(4) 0.031(3) 0.000(3) 0.000(2) -0.013(3)
N2 0.028(2) 0.049(3) 0.041(3) -0.003(3) 0.006(2) -0.008(3)
N3 0.030(3) 0.045(3) 0.045(3) -0.003(3) -0.001(2) -0.004(2)
N4 0.031(3) 0.047(3) 0.037(3) -0.001(3) 0.000(2) -0.005(2)
C1 0.038(3) 0.055(4) 0.040(4) 0.008(4) -0.006(3) -0.006(3)
C2 0.063(5) 0.077(6) 0.059(5) 0.008(5) -0.022(4) 0.001(4)
C3 0.061(4) 0.082(6) 0.049(5) 0.004(4) -0.026(4) 0.001(5)
C4 0.046(4) 0.056(4) 0.036(4) -0.001(4) 0.002(3) -0.013(3)
C5 0.048(4) 0.077(5) 0.040(4) 0.000(4) 0.003(3) -0.015(4)
C6 0.031(3) 0.055(4) 0.046(4) -0.017(4) 0.004(3) -0.003(3)
C7 0.050(4) 0.056(5) 0.061(5) -0.023(4) -0.001(4) -0.008(4)
C8 0.053(4) 0.036(4) 0.068(5) -0.006(4) -0.001(4) -0.008(3)
C9 0.037(4) 0.049(4) 0.041(4) -0.004(3) 0.008(3) -0.006(3)
C10 0.042(3) 0.039(4) 0.050(4) 0.005(3) 0.001(3) -0.002(3)
C11 0.040(4) 0.043(4) 0.051(4) 0.004(4) -0.008(3) -0.001(3)
C12 0.051(4) 0.053(5) 0.105(7) 0.009(5) -0.038(4) -0.002(4)
C13 0.044(4) 0.056(5) 0.091(6) 0.002(4) -0.038(4) -0.005(4)
C14 0.031(3) 0.049(4) 0.050(4) -0.004(3) -0.005(3) -0.008(3)
C15 0.031(3) 0.053(4) 0.045(4) -0.009(3) 0.001(3) -0.013(3)
C16 0.035(3) 0.041(4) 0.039(4) 0.002(3) 0.000(3) -0.007(3)
C17 0.041(4) 0.044(4) 0.047(4) -0.003(3) -0.004(3) -0.005(3)
C18 0.043(4) 0.053(5) 0.057(5) 0.004(4) -0.001(3) 0.005(3)
C19 0.032(3) 0.042(4) 0.044(4) 0.010(3) 0.004(3) 0.000(3)
C20 0.037(3) 0.060(5) 0.046(4) 0.008(4) 0.002(3) -0.004(3)
C21 0.066(5) 0.096(6) 0.040(4) -0.023(4) -0.002(4) -0.011(4)
C22 0.052(4) 0.089(6) 0.050(5) -0.001(4) 0.014(3) -0.017(4)
C23 0.059(4) 0.048(4) 0.077(6) 0.009(4) -0.004(4) -0.006(4)
C24 0.060(4) 0.058(4) 0.044(4) 0.004(4) 0.001(4) -0.004(4)
C25 0.033(3) 0.053(4) 0.063(5) -0.010(4) -0.005(3) -0.008(3)
C26 0.037(3) 0.053(4) 0.059(5) -0.010(4) 0.006(3) -0.013(3)
C27 0.034(3) 0.086(6) 0.066(5) -0.002(5) -0.003(3) -0.003(4)
C28 0.061(4) 0.065(5) 0.060(5) 0.021(4) -0.018(4) 0.000(4)
C31 0.037(3) 0.053(4) 0.048(4) -0.010(3) 0.006(3) -0.015(3)
C32 0.047(4) 0.061(5) 0.048(5) -0.003(4) 0.007(3) -0.011(3)
C33 0.060(4) 0.056(4) 0.043(4) -0.002(4) 0.012(3) -0.007(4)
C34 0.049(4) 0.047(4) 0.034(4) -0.008(3) 0.002(3) -0.004(3)
O31 0.0296(19) 0.049(3) 0.032(2) -0.005(2) 0.0017(17) -0.0084(19)
Li 0.073(6) 0.054(6) 0.075(7) -0.010(6) 0.029(6) 0.002(5)
O41 0.046(3) 0.052(3) 0.096(4) -0.014(3) 0.007(3) 0.000(2)
C41 0.056(4) 0.061(5) 0.116(7) -0.003(5) -0.018(5) -0.002(4)
C42 0.062(5) 0.070(5) 0.113(7) -0.025(5) -0.006(5) 0.002(4)
C43 0.064(5) 0.052(5) 0.149(9) -0.026(5) 0.015(5) -0.012(4)
C44 0.043(4) 0.071(5) 0.143(9) -0.036(6) 0.016(5) -0.004(4)
O51A 0.089(7) 0.063(6) 0.072(6) -0.013(4) 0.040(5) -0.025(5)
C51A 0.196(16) 0.095(10) 0.147(14) -0.062(10) 0.125(13) -0.076(10)
C52A 0.089(9) 0.082(7) 0.053(9) -0.004(7) 0.021(7) -0.009(7)
C53A 0.087(9) 0.080(7) 0.094(11) -0.002(7) 0.041(7) -0.020(7)
C54A 0.108(11) 0.067(7) 0.092(10) -0.001(7) 0.049(8) -0.008(7)
O51B 0.096(12) 0.069(12) 0.068(9) -0.007(9) 0.033(9) -0.008(10)
C51B 0.107(18) 0.28(5) 0.031(13) 0.020(17) 0.036(13) 0.04(2)
C52B 0.090(14) 0.089(11) 0.063(13) -0.003(11) 0.023(12) 0.025(10)
C53B 0.080(14) 0.088(12) 0.070(13) 0.005(11) 0.023(10) 0.006(11)
C54B 0.090(14) 0.069(13) 0.090(12) 0.011(12) 0.038(10) 0.006(12)
O61A 0.078(7) 0.040(13) 0.058(9) -0.002(9) 0.017(6) 0.000(7)
C61A 0.058(14) 0.072(11) 0.070(12) 0.017(8) 0.003(11) 0.001(8)
C62A 0.073(13) 0.089(10) 0.075(13) 0.001(12) 0.018(10) 0.016(10)
C63A 0.081(10) 0.077(11) 0.086(11) 0.016(10) 0.027(9) 0.014(8)
C64A 0.089(15) 0.072(17) 0.076(9) 0.024(10) 0.030(10) 0.007(13)
O61B 0.075(6) 0.045(14) 0.059(9) 0.006(10) 0.011(6) 0.015(8)
C61B 0.056(12) 0.061(10) 0.071(13) 0.014(8) -0.009(10) -0.001(7)
C62B 0.077(10) 0.072(8) 0.084(14) 0.012(11) 0.015(9) 0.016(7)
C63B 0.071(10) 0.069(10) 0.085(11) 0.011(9) 0.028(8) 0.015(7)
C64B 0.106(17) 0.079(17) 0.086(9) 0.028(10) 0.037(11) 0.040(15)
O71 0.058(3) 0.095(4) 0.132(5) -0.056(4) 0.035(3) -0.015(3)
C71 0.078(7) 0.261(17) 0.157(11) -0.144(12) 0.008(6) -0.007(8)
C72 0.173(11) 0.105(8) 0.138(10) -0.009(8) 0.057(8) 0.016(9)
C73 0.118(7) 0.191(13) 0.101(8) -0.016(9) 0.009(6) -0.046(8)
C74 0.082(5) 0.081(6) 0.096(7) 0.013(5) 0.024(5) 0.012(5)

loop_
_atom_type_symbol
_atom_type_description
_atom_type_scat_dispersion_real
_atom_type_scat_dispersion_imag
_atom_type_scat_source
C C 0.0033 0.0016 'International Tables Vol C Tables 4.2.6.8 and 6.1.1.4'
H H 0.0000 0.0000 'International Tables Vol C Tables 4.2.6.8 and 6.1.1.4'
Al Al 0.0645 0.0514 'International Tables Vol C Tables 4.2.6.8 and 6.1.1.4'
Li Li -0.0003 0.0001 'International Tables Vol C Tables 4.2.6.8 and 6.1.1.4'
N N 0.0061 0.0033 'International Tables Vol C Tables 4.2.6.8 and 6.1.1.4'
O O 0.0106 0.0060 'International Tables Vol C Tables 4.2.6.8 and 6.1.1.4'

loop_
_geom_angle_atom_site_label_1
_geom_angle_atom_site_label_2
_geom_angle_atom_site_label_3
_geom_angle
N2 Al1 N1 90.8(2)
N3 Al1 N1 165.9(2)
N3 Al1 N2 87.4(2)
N4 Al1 N1 87.7(2)
N4 Al1 N2 166.7(2)
N4 Al1 N3 90.8(2)
O31 Al1 N1 95.40(18)
O31 Al1 N2 95.36(19)
O31 Al1 N3 98.72(18)
O31 Al1 N4 97.9(2)
C1 N1 Al1 124.2(4)
C4 N1 Al1 128.6(5)
C4 N1 C1 106.2(5)
C6 N2 Al1 125.7(4)
C6 N2 C9 105.6(5)
C9 N2 Al1 123.5(4)
C11 N3 Al1 126.1(4)
C14 N3 Al1 128.4(4)
C14 N3 C11 105.4(5)
C16 N4 Al1 125.8(4)
C16 N4 C19 105.6(5)
C19 N4 Al1 122.9(4)
N1 C1 C20 126.9(5)
C2 C1 N1 109.0(6)
C2 C1 C20 124.1(6)
C1 C2 H2 126.0
C1 C2 C3 107.9(7)
C3 C2 H2 126.0
C2 C3 H3 127.0
C4 C3 C2 106.0(6)
C4 C3 H3 127.0
N1 C4 C5 120.5(6)
C3 C4 N1 110.9(6)
C3 C4 C5 128.5(6)
C4 C5 C6 109.7(5)
C4 C5 C21 111.3(6)
C4 C5 C22 109.1(6)
C6 C5 C21 110.0(6)
C6 C5 C22 109.7(6)
C21 C5 C22 107.0(6)
N2 C6 C5 120.3(6)
C7 C6 N2 110.0(6)
C7 C6 C5 129.5(6)
C6 C7 H7 126.6
C6 C7 C8 106.9(6)
C8 C7 H7 126.6
C7 C8 H8 126.2
C9 C8 C7 107.6(6)
C9 C8 H8 126.2
N2 C9 C10 123.8(5)
C8 C9 N2 109.8(6)
C8 C9 C10 126.3(6)
C9 C10 C23 108.9(6)
C9 C10 C24 110.5(5)
C11 C10 C9 113.4(5)
C11 C10 C23 108.2(5)
C11 C10 C24 110.6(5)
C23 C10 C24 105.0(5)
N3 C11 C10 124.2(5)
C12 C11 N3 108.6(6)
C12 C11 C10 127.2(6)
C11 C12 H12 125.5
C11 C12 C13 109.0(6)
C13 C12 H12 125.5
C12 C13 H13 126.8
C14 C13 C12 106.4(6)
C14 C13 H13 126.8
N3 C14 C15 121.1(5)
C13 C14 N3 110.5(6)
C13 C14 C15 128.3(6)
C14 C15 C16 110.3(5)
C14 C15 C25 109.6(5)
C14 C15 C26 110.0(5)
C16 C15 C25 109.9(5)
C16 C15 C26 108.9(5)
C25 C15 C26 108.1(5)
N4 C16 C15 119.4(5)
C17 C16 N4 110.7(5)
C17 C16 C15 129.4(5)
C16 C17 H17 126.4
C16 C17 C18 107.1(6)
C18 C17 H17 126.4
C17 C18 H18 126.4
C19 C18 C17 107.2(6)
C19 C18 H18 126.4
N4 C19 C20 124.5(6)
C18 C19 N4 109.3(5)
C18 C19 C20 125.9(6)
C1 C20 C19 114.6(5)
C1 C20 C27 109.6(5)
C1 C20 C28 107.5(5)
C19 C20 C27 110.3(5)
C19 C20 C28 107.3(5)
C28 C20 C27 107.3(6)
C5 C21 H21A 109.5
C5 C21 H21B 109.5
C5 C21 H21C 109.5
H21A C21 H21B 109.5
H21A C21 H21C 109.5
H21B C21 H21C 109.5
C5 C22 H22A 109.5
C5 C22 H22B 109.5
C5 C22 H22C 109.5
H22A C22 H22B 109.5
H22A C22 H22C 109.5
H22B C22 H22C 109.5
C10 C23 H23A 109.5
C10 C23 H23B 109.5
C10 C23 H23C 109.5
H23A C23 H23B 109.5
H23A C23 H23C 109.5
H23B C23 H23C 109.5
C10 C24 H24A 109.5
C10 C24 H24B 109.5
C10 C24 H24C 109.5
H24A C24 H24B 109.5
H24A C24 H24C 109.5
H24B C24 H24C 109.5
C15 C25 H25A 109.5
C15 C25 H25B 109.5
C15 C25 H25C 109.5
H25A C25 H25B 109.5
H25A C25 H25C 109.5
H25B C25 H25C 109.5
C15 C26 H26A 109.5
C15 C26 H26B 109.5
C15 C26 H26C 109.5
H26A C26 H26B 109.5
H26A C26 H26C 109.5
H26B C26 H26C 109.5
C20 C27 H27A 109.5
C20 C27 H27B 109.5
C20 C27 H27C 109.5
H27A C27 H27B 109.5
H27A C27 H27C 109.5
H27B C27 H27C 109.5
C20 C28 H28A 109.5
C20 C28 H28B 109.5
C20 C28 H28C 109.5
H28A C28 H28B 109.5
H28A C28 H28C 109.5
H28B C28 H28C 109.5
H31A C31 H31B 108.9
C32 C31 H31A 110.9
C32 C31 H31B 110.9
O31 C31 H31A 110.9
O31 C31 H31B 110.9
O31 C31 C32 104.4(5)
C31 C32 H32A 110.8
C31 C32 H32B 110.8
H32A C32 H32B 108.9
C33 C32 C31 104.7(5)
C33 C32 H32A 110.8
C33 C32 H32B 110.8
C32 C33 H33A 110.7
C32 C33 H33B 110.7
C32 C33 C34 105.4(5)
H33A C33 H33B 108.8
C34 C33 H33A 110.7
C34 C33 H33B 110.7
C33 C34 H34A 110.8
C33 C34 H34B 110.8
H34A C34 H34B 108.9
O31 C34 C33 104.7(5)
O31 C34 H34A 110.8
O31 C34 H34B 110.8
C31 O31 Al1 122.8(3)
C34 O31 Al1 125.4(3)
C34 O31 C31 111.5(4)
O41 Li O51A 102.7(6)
O41 Li O51B 113.6(10)
O41 Li O61A 102.9(12)
O41 Li O61B 112.9(12)
O41 Li O71 113.5(8)
O51A Li O71 116.3(7)
O61A Li O71 111.6(13)
O61B Li O71 101.4(12)
O71 Li O51B 98.2(10)
C41 O41 Li 121.8(6)
C41 O41 C44 107.4(5)
C44 O41 Li 129.9(5)
O41 C41 H41A 110.5
O41 C41 H41B 110.5
O41 C41 C42 106.4(6)
H41A C41 H41B 108.6
C42 C41 H41A 110.5
C42 C41 H41B 110.5
C41 C42 H42A 111.0
C41 C42 H42B 111.0
H42A C42 H42B 109.0
C43 C42 C41 103.8(7)
C43 C42 H42A 111.0
C43 C42 H42B 111.0
C42 C43 H43A 111.1
C42 C43 H43B 111.1
C42 C43 C44 103.3(7)
H43A C43 H43B 109.1
C44 C43 H43A 111.1
C44 C43 H43B 111.1
O41 C44 C43 102.7(6)
O41 C44 H44A 111.2
O41 C44 H44B 111.2
C43 C44 H44A 111.2
C43 C44 H44B 111.2
H44A C44 H44B 109.1
C51A O51A Li 130.8(9)
C51A O51A C54A 106.1(9)
C54A O51A Li 122.9(9)
O51A C51A H51A 109.4
O51A C51A H51B 109.4
O51A C51A C52A 111.0(10)
H51A C51A H51B 108.0
C52A C51A H51A 109.4
C52A C51A H51B 109.4
C51A C52A H52A 111.1
C51A C52A H52B 111.1
C51A C52A C53A 103.5(9)
H52A C52A H52B 109.0
C53A C52A H52A 111.1
C53A C52A H52B 111.1
C52A C53A H53A 110.8
C52A C53A H53B 110.8
C52A C53A C54A 104.6(9)
H53A C53A H53B 108.9
C54A C53A H53A 110.8
C54A C53A H53B 110.8
O51A C54A C53A 102.1(9)
O51A C54A H54A 111.4
O51A C54A H54B 111.4
C53A C54A H54A 111.4
C53A C54A H54B 111.4
H54A C54A H54B 109.2
C51B O51B Li 125(2)
C54B O51B Li 124.7(19)
C54B O51B C51B 107.0(16)
O51B C51B H51C 111.4
O51B C51B H51D 111.4
O51B C51B C52B 101.8(19)
H51C C51B H51D 109.3
C52B C51B H51C 111.4
C52B C51B H51D 111.4
C51B C52B H52C 112.3
C51B C52B H52D 112.3
C51B C52B C53B 97(2)
H52C C52B H52D 109.9
C53B C52B H52C 112.3
C53B C52B H52D 112.3
C52B C53B H53C 111.8
C52B C53B H53D 111.8
C52B C53B C54B 100.0(18)
H53C C53B H53D 109.5
C54B C53B H53C 111.8
C54B C53B H53D 111.8
O51B C54B C53B 105.3(16)
O51B C54B H54C 110.7
O51B C54B H54D 110.7
C53B C54B H54C 110.7
C53B C54B H54D 110.7
H54C C54B H54D 108.8
C61A O61A Li 118(2)
C64A O61A Li 129(2)
C64A O61A C61A 108.7(16)
O61A C61A H61A 110.3
O61A C61A H61B 110.3
O61A C61A C62A 107.0(17)
H61A C61A H61B 108.6
C62A C61A H61A 110.3
C62A C61A H61B 110.3
C61A C62A H62A 111.4
C61A C62A H62B 111.4
C61A C62A C63A 101.7(16)
H62A C62A H62B 109.3
C63A C62A H62A 111.4
C63A C62A H62B 111.4
C62A C63A H63A 110.9
C62A C63A H63B 110.9
H63A C63A H63B 108.9
C64A C63A C62A 104.1(17)
C64A C63A H63A 110.9
C64A C63A H63B 110.9
O61A C64A C63A 107.9(16)
O61A C64A H64A 110.1
O61A C64A H64B 110.1
C63A C64A H64A 110.1
C63A C64A H64B 110.1
H64A C64A H64B 108.4
C61B O61B Li 130.6(18)
C64B O61B Li 121(2)
C64B O61B C61B 107.3(16)
O61B C61B H61C 110.3
O61B C61B H61D 110.3
H61C C61B H61D 108.6
C62B C61B O61B 107(2)
C62B C61B H61C 110.3
C62B C61B H61D 110.3
C61B C62B H62C 110.8
C61B C62B H62D 110.8
C61B C62B C63B 105(2)
H62C C62B H62D 108.9
C63B C62B H62C 110.8
C63B C62B H62D 110.8
C62B C63B H63C 111.0
C62B C63B H63D 111.0
C62B C63B C64B 103.8(19)
H63C C63B H63D 109.0
C64B C63B H63C 111.0
C64B C63B H63D 111.0
O61B C64B C63B 99.1(19)
O61B C64B H64C 111.9
O61B C64B H64D 111.9
C63B C64B H64C 111.9
C63B C64B H64D 111.9
H64C C64B H64D 109.6
C71 O71 Li 123.9(6)
C74 O71 Li 124.2(6)
C74 O71 C71 111.6(7)
O71 C71 H71A 111.0
O71 C71 H71B 111.0
H71A C71 H71B 109.0
C72 C71 O71 104.0(10)
C72 C71 H71A 111.0
C72 C71 H71B 111.0
C71 C72 H72A 110.4
C71 C72 H72B 110.4
C71 C72 C73 106.4(9)
H72A C72 H72B 108.6
C73 C72 H72A 110.4
C73 C72 H72B 110.4
C72 C73 H73A 111.1
C72 C73 H73B 111.1
H73A C73 H73B 109.1
C74 C73 C72 103.1(9)
C74 C73 H73A 111.1
C74 C73 H73B 111.1
O71 C74 C73 108.1(8)
O71 C74 H74A 110.1
O71 C74 H74B 110.1
C73 C74 H74A 110.1
C73 C74 H74B 110.1
H74A C74 H74B 108.4

loop_
_geom_bond_atom_site_label_1
_geom_bond_atom_site_label_2
_geom_bond_distance
Al1 N1 1.968(5)
Al1 N2 1.961(5)
Al1 N3 1.958(5)
Al1 N4 1.941(5)
Al1 O31 1.907(4)
N1 C1 1.391(8)
N1 C4 1.381(8)
N2 C6 1.388(8)
N2 C9 1.397(8)
N3 C11 1.404(8)
N3 C14 1.394(7)
N4 C16 1.388(7)
N4 C19 1.401(7)
C1 C2 1.375(9)
C1 C20 1.500(9)
C2 H2 0.9500
C2 C3 1.417(11)
C3 H3 0.9500
C3 C4 1.367(9)
C4 C5 1.493(10)
C5 C6 1.512(10)
C5 C21 1.538(9)
C5 C22 1.548(9)
C6 C7 1.370(9)
C7 H7 0.9500
C7 C8 1.409(10)
C8 H8 0.9500
C8 C9 1.358(9)
C9 C10 1.512(9)
C10 C11 1.503(9)
C10 C23 1.547(9)
C10 C24 1.547(9)
C11 C12 1.358(9)
C12 H12 0.9500
C12 C13 1.399(10)
C13 H13 0.9500
C13 C14 1.359(8)
C14 C15 1.502(9)
C15 C16 1.514(8)
C15 C25 1.538(8)
C15 C26 1.540(9)
C16 C17 1.357(8)
C17 H17 0.9500
C17 C18 1.415(8)
C18 H18 0.9500
C18 C19 1.376(9)
C19 C20 1.508(8)
C20 C27 1.550(9)
C20 C28 1.546(9)
C21 H21A 0.9800
C21 H21B 0.9800
C21 H21C 0.9800
C22 H22A 0.9800
C22 H22B 0.9800
C22 H22C 0.9800
C23 H23A 0.9800
C23 H23B 0.9800
C23 H23C 0.9800
C24 H24A 0.9800
C24 H24B 0.9800
C24 H24C 0.9800
C25 H25A 0.9800
C25 H25B 0.9800
C25 H25C 0.9800
C26 H26A 0.9800
C26 H26B 0.9800
C26 H26C 0.9800
C27 H27A 0.9800
C27 H27B 0.9800
C27 H27C 0.9800
C28 H28A 0.9800
C28 H28B 0.9800
C28 H28C 0.9800
C31 H31A 0.9900
C31 H31B 0.9900
C31 C32 1.517(9)
C31 O31 1.470(7)
C32 H32A 0.9900
C32 H32B 0.9900
C32 C33 1.513(9)
C33 H33A 0.9900
C33 H33B 0.9900
C33 C34 1.536(8)
C34 H34A 0.9900
C34 H34B 0.9900
C34 O31 1.468(7)
Li O41 1.908(13)
Li O51A 1.927(13)
Li O51B 1.972(18)
Li O61A 1.938(18)
Li O61B 1.937(17)
Li O71 1.945(15)
O41 C41 1.449(8)
O41 C44 1.454(8)
C41 H41A 0.9900
C41 H41B 0.9900
C41 C42 1.525(10)
C42 H42A 0.9900
C42 H42B 0.9900
C42 C43 1.424(10)
C43 H43A 0.9900
C43 H43B 0.9900
C43 C44 1.530(10)
C44 H44A 0.9900
C44 H44B 0.9900
O51A C51A 1.414(13)
O51A C54A 1.442(13)
C51A H51A 0.9900
C51A H51B 0.9900
C51A C52A 1.447(15)
C52A H52A 0.9900
C52A H52B 0.9900
C52A C53A 1.514(14)
C53A H53A 0.9900
C53A H53B 0.9900
C53A C54A 1.536(13)
C54A H54A 0.9900
C54A H54B 0.9900
O51B C51B 1.45(2)
O51B C54B 1.44(2)
C51B H51C 0.9900
C51B H51D 0.9900
C51B C52B 1.50(2)
C52B H52C 0.9900
C52B H52D 0.9900
C52B C53B 1.51(2)
C53B H53C 0.9900
C53B H53D 0.9900
C53B C54B 1.51(2)
C54B H54C 0.9900
C54B H54D 0.9900
O61A C61A 1.43(2)
O61A C64A 1.42(2)
C61A H61A 0.9900
C61A H61B 0.9900
C61A C62A 1.498(19)
C62A H62A 0.9900
C62A H62B 0.9900
C62A C63A 1.51(2)
C63A H63A 0.9900
C63A H63B 0.9900
C63A C64A 1.49(2)
C64A H64A 0.9900
C64A H64B 0.9900
O61B C61B 1.51(3)
O61B C64B 1.43(3)
C61B H61C 0.9900
C61B H61D 0.9900
C61B C62B 1.44(3)
C62B H62C 0.9900
C62B H62D 0.9900
C62B C63B 1.49(3)
C63B H63C 0.9900
C63B H63D 0.9900
C63B C64B 1.56(3)
C64B H64C 0.9900
C64B H64D 0.9900
O71 C71 1.432(10)
O71 C74 1.411(9)
C71 H71A 0.9900
C71 H71B 0.9900
C71 C72 1.405(15)
C72 H72A 0.9900
C72 H72B 0.9900
C72 C73 1.593(15)
C73 H73A 0.9900
C73 H73B 0.9900
C73 C74 1.426(11)
C74 H74A 0.9900
C74 H74B 0.9900

loop_
_geom_torsion_atom_site_label_1
_geom_torsion_atom_site_label_2
_geom_torsion_atom_site_label_3
_geom_torsion_atom_site_label_4
_geom_torsion
Al1 N1 C1 C2 168.2(4)
Al1 N1 C1 C20 -11.9(8)
Al1 N1 C4 C3 -167.3(5)
Al1 N1 C4 C5 15.7(8)
Al1 N2 C6 C5 -31.5(7)
Al1 N2 C6 C7 153.0(4)
Al1 N2 C9 C8 -153.3(4)
Al1 N2 C9 C10 30.0(7)
Al1 N3 C11 C10 5.6(9)
Al1 N3 C11 C12 -177.3(5)
Al1 N3 C14 C13 177.3(5)
Al1 N3 C14 C15 1.5(8)
Al1 N4 C16 C15 -35.7(8)
Al1 N4 C16 C17 151.1(4)
Al1 N4 C19 C18 -151.8(4)
Al1 N4 C19 C20 34.6(8)
N1 C1 C2 C3 0.8(8)
N1 C1 C20 C19 -15.0(9)
N1 C1 C20 C27 109.5(7)
N1 C1 C20 C28 -134.2(6)
N1 C4 C5 C6 -49.2(8)
N1 C4 C5 C21 -171.2(6)
N1 C4 C5 C22 70.9(7)
N2 C6 C7 C8 1.0(7)
N2 C9 C10 C11 15.6(8)
N2 C9 C10 C23 136.0(6)
N2 C9 C10 C24 -109.2(6)
N3 C11 C12 C13 0.3(9)
N3 C14 C15 C16 -40.9(8)
N3 C14 C15 C25 -162.0(5)
N3 C14 C15 C26 79.2(7)
N4 C16 C17 C18 1.3(7)
N4 C19 C20 C1 3.5(8)
N4 C19 C20 C27 -120.7(7)
N4 C19 C20 C28 122.8(6)
C1 N1 C4 C3 2.0(7)
C1 N1 C4 C5 -175.1(5)
C1 C2 C3 C4 0.4(8)
C2 C1 C20 C19 164.8(6)
C2 C1 C20 C27 -70.6(8)
C2 C1 C20 C28 45.6(8)
C2 C3 C4 N1 -1.5(8)
C2 C3 C4 C5 175.3(6)
C3 C4 C5 C6 134.3(7)
C3 C4 C5 C21 12.3(10)
C3 C4 C5 C22 -105.5(8)
C4 N1 C1 C2 -1.7(7)
C4 N1 C1 C20 178.2(6)
C4 C5 C6 N2 58.2(7)
C4 C5 C6 C7 -127.3(7)
C5 C6 C7 C8 -174.0(6)
C6 N2 C9 C8 2.4(6)
C6 N2 C9 C10 -174.2(5)
C6 C7 C8 C9 0.5(7)
C7 C8 C9 N2 -1.8(7)
C7 C8 C9 C10 174.7(6)
C8 C9 C10 C11 -160.5(6)
C8 C9 C10 C23 -40.0(8)
C8 C9 C10 C24 74.8(8)
C9 N2 C6 C5 173.5(5)
C9 N2 C6 C7 -2.1(6)
C9 C10 C11 N3 -34.1(9)
C9 C10 C11 C12 149.3(7)
C10 C11 C12 C13 177.3(7)
C11 N3 C14 C13 0.7(7)
C11 N3 C14 C15 -175.1(5)
C11 C12 C13 C14 0.1(9)
C12 C13 C14 N3 -0.5(9)
C12 C13 C14 C15 174.9(7)
C13 C14 C15 C16 144.2(7)
C13 C14 C15 C25 23.1(9)
C13 C14 C15 C26 -95.7(8)
C14 N3 C11 C10 -177.7(6)
C14 N3 C11 C12 -0.6(7)
C14 C15 C16 N4 59.1(7)
C14 C15 C16 C17 -129.3(7)
C15 C16 C17 C18 -170.9(6)
C16 N4 C19 C18 3.0(7)
C16 N4 C19 C20 -170.7(5)
C16 C17 C18 C19 0.5(7)
C17 C18 C19 N4 -2.2(7)
C17 C18 C19 C20 171.3(6)
C18 C19 C20 C1 -169.1(6)
C18 C19 C20 C27 66.7(8)
C18 C19 C20 C28 -49.8(8)
C19 N4 C16 C15 170.5(5)
C19 N4 C16 C17 -2.6(7)
C20 C1 C2 C3 -179.1(6)
C21 C5 C6 N2 -179.1(5)
C21 C5 C6 C7 -4.5(9)
C22 C5 C6 N2 -61.6(8)
C22 C5 C6 C7 112.9(8)
C23 C10 C11 N3 -154.9(6)
C23 C10 C11 C12 28.5(10)
C24 C10 C11 N3 90.7(8)
C24 C10 C11 C12 -85.9(8)
C25 C15 C16 N4 -180.0(5)
C25 C15 C16 C17 -8.3(9)
C26 C15 C16 N4 -61.7(7)
C26 C15 C16 C17 109.9(7)
C31 C32 C33 C34 29.9(7)
C32 C31 O31 Al1 -168.5(4)
C32 C31 O31 C34 17.3(7)
C32 C33 C34 O31 -19.4(7)
C33 C34 O31 Al1 -172.8(4)
C33 C34 O31 C31 1.2(6)
O31 C31 C32 C33 -28.8(7)
Li O41 C41 C42 -165.9(7)
Li O41 C44 C43 142.7(8)
Li O51A C51A C52A 149.8(12)
Li O51A C54A C53A -141.2(11)
Li O51B C51B C52B -128(3)
Li O51B C54B C53B 160(2)
Li O61A C61A C62A -140(3)
Li O61A C64A C63A 157(3)
Li O61B C61B C62B -172(3)
Li O61B C64B C63B 153(2)
Li O71 C71 C72 -148.3(9)
Li O71 C74 C73 159.6(9)
O41 C41 C42 C43 21.4(10)
C41 O41 C44 C43 -26.5(9)
C41 C42 C43 C44 -37.1(10)
C42 C43 C44 O41 40.2(10)
C44 O41 C41 C42 4.3(9)
O51A C51A C52A C53A 5(2)
C51A O51A C54A C53A 35.1(17)
C51A C52A C53A C54A 17.0(18)
C52A C53A C54A O51A -32.0(16)
C54A O51A C51A C52A -26(2)
O51B C51B C52B C53B -50(4)
C51B O51B C54B C53B 0(4)
C51B C52B C53B C54B 49(3)
C52B C53B C54B O51B -31(4)
C54B O51B C51B C52B 32(4)
O61A C61A C62A C63A -31(4)
C61A O61A C64A C63A 2(5)
C61A C62A C63A C64A 31(3)
C62A C63A C64A O61A -21(4)
C64A O61A C61A C62A 19(5)
O61B C61B C62B C63B 10(3)
C61B O61B C64B C63B -36(4)
C61B C62B C63B C64B -32(3)
C62B C63B C64B O61B 42(3)
C64B O61B C61B C62B 18(4)
O71 C71 C72 C73 -25.2(15)
C71 O71 C74 C73 -14.1(13)
C71 C72 C73 C74 17.5(15)
C72 C73 C74 O71 -2.1(12)
C74 O71 C71 C72 25.5(14)
